data_4325354
loop_
_publ_author_name
'Theocharis C. Stamatatos'
'Katie Oliver'
'Khalil A. Abboud'
'George Christou'

_publ_section_title
;
 Synthetic Entry into Polynuclear Bismuth-Manganese Chemistry: High
 Oxidation State BiIII2MnIV6 and BiIIIMnIII10 Complexes
;
_journal_name_full 'Inorganic Chemistry'
_journal_page_first 5272
_journal_page_last 5282
_journal_paper_doi 10.1021/ic200656q
_journal_volume 50
_journal_year 2011
_chemical_formula_sum 'C30 H51 Bi2 Mn6 N3 O38'
_chemical_formula_weight 1809.34
_chemical_name_systematic
; 
 ? 
;
_space_group_IT_number 14
_symmetry_cell_setting monoclinic
_symmetry_space_group_name_Hall '-P 2yn'
_symmetry_space_group_name_H-M 'P 1 21/n 1'
_atom_sites_solution_hydrogens geom
_atom_sites_solution_primary direct
_atom_sites_solution_secondary difmap
_audit_creation_method SHELXL-97
_audit_update_record
;
2007-09-27 # Formatted by publCIF
;
_cell_angle_alpha 90.00
_cell_angle_beta 94.770(2)
_cell_angle_gamma 90.00
_cell_formula_units_Z 4
_cell_length_a 12.5042(14)
_cell_length_b 23.884(3)
_cell_length_c 17.900(2)
_cell_measurement_reflns_used 67
_cell_measurement_temperature 173(2)
_cell_measurement_theta_max 28.0
_cell_measurement_theta_min 2.0
_cell_volume 5327.3(11)
_computing_cell_refinement 'Bruker SMART v5.624 & SAINT 6.36a (Bruker 1998)'
_computing_data_collection 'Bruker SMART v5.624 (Bruker 1998)'
_computing_data_reduction 'Bruker SHELXTL v6.14 (Bruker 2000)'
_computing_molecular_graphics 'Bruker SHELXTL v6.14'
_computing_publication_material 'Bruker SHELXTL v6.14'
_computing_structure_refinement 'Bruker SHELXTL v6.14'
_computing_structure_solution 'Bruker SHELXTL v6.14'
_diffrn_ambient_temperature 173(2)
_diffrn_measured_fraction_theta_full 0.996
_diffrn_measured_fraction_theta_max 0.996
_diffrn_measurement_device_type 'SMART CCD area detector'
_diffrn_measurement_method '\w scans'
_diffrn_radiation_monochromator graphite
_diffrn_radiation_source 'fine-focus sealed tube'
_diffrn_radiation_type MoK\a
_diffrn_radiation_wavelength 0.71073
_diffrn_reflns_av_R_equivalents 0.0660
_diffrn_reflns_av_sigmaI/netI 0.0594
_diffrn_reflns_limit_h_max 14
_diffrn_reflns_limit_h_min -16
_diffrn_reflns_limit_k_max 31
_diffrn_reflns_limit_k_min -30
_diffrn_reflns_limit_l_max 20
_diffrn_reflns_limit_l_min -23
_diffrn_reflns_number 35830
_diffrn_reflns_theta_full 27.50
_diffrn_reflns_theta_max 27.50
_diffrn_reflns_theta_min 1.71
_diffrn_standards_decay_% 1
_diffrn_standards_number 0
_exptl_absorpt_coefficient_mu 8.063
_exptl_absorpt_correction_T_max 0.8421
_exptl_absorpt_correction_T_min 0.2452
_exptl_absorpt_correction_type integration
_exptl_absorpt_process_details 'based on measured indexed crystal faces, Bruker SHELXTL  v6.12 (Bruker 1998)'
_exptl_crystal_colour brown
_exptl_crystal_density_diffrn 2.256
_exptl_crystal_description plates
_exptl_crystal_F_000 3488
_exptl_crystal_size_max 0.13
_exptl_crystal_size_mid 0.13
_exptl_crystal_size_min 0.05
_refine_diff_density_max 1.177
_refine_diff_density_min -1.257
_refine_diff_density_rms 0.144
_refine_ls_extinction_method none
_refine_ls_goodness_of_fit_ref 0.968
_refine_ls_hydrogen_treatment mixed
_refine_ls_matrix_type full
_refine_ls_number_parameters 712
_refine_ls_number_reflns 12188
_refine_ls_number_restraints 0
_refine_ls_restrained_S_all 0.968
_refine_ls_R_factor_all 0.0494
_refine_ls_R_factor_gt 0.0332
_refine_ls_shift/su_max 0.001
_refine_ls_shift/su_mean 0.000
_refine_ls_structure_factor_coef Fsqd
_refine_ls_weighting_details 'calc w=1/[\s^2^(Fo^2^)+(0.0358P)^2^] where P=(Fo^2^+2Fc^2^)/3'
_refine_ls_weighting_scheme calc
_refine_ls_wR_factor_gt 0.0722
_refine_ls_wR_factor_ref 0.0770
_reflns_number_gt 9489
_reflns_number_total 12188
_reflns_threshold_expression I>2\s(I)
_cod_data_source_file ic200656q_si_002_1.cif
_cod_data_source_block st174
_cod_original_cell_volume 5327.4(10)
_cod_database_code 4325354

loop_
_symmetry_equiv_pos_as_xyz
'x, y, z'
'-x+1/2, y+1/2, -z+1/2'
'-x, -y, -z'
'x-1/2, -y-1/2, z-1/2'

loop_
_atom_site_label
_atom_site_type_symbol
_atom_site_fract_x
_atom_site_fract_y
_atom_site_fract_z
_atom_site_U_iso_or_equiv
_atom_site_adp_type
_atom_site_occupancy
_atom_site_symmetry_multiplicity
_atom_site_calc_flag
_atom_site_refinement_flags
Mn1 Mn 0.34022(6) 0.06501(3) 0.32049(4) 0.02419(16) Uani 1 1 d .
Mn2 Mn 0.34188(6) 0.06745(3) 0.13608(4) 0.02134(15) Uani 1 1 d .
Mn3 Mn 0.18788(6) 0.12223(3) 0.05056(4) 0.02241(15) Uani 1 1 d .
Mn4 Mn 0.00484(6) 0.19340(3) 0.13279(4) 0.02378(15) Uani 1 1 d .
Mn5 Mn 0.00746(6) 0.19463(3) 0.28559(4) 0.02674(16) Uani 1 1 d .
Mn6 Mn 0.18774(6) 0.12179(3) 0.38926(4) 0.02639(16) Uani 1 1 d .
Bi1 Bi 0.097664(15) 0.068701(7) 0.217562(9) 0.02372(5) Uani 1 1 d .
Bi2 Bi 0.261260(15) 0.196726(7) 0.219500(10) 0.02621(5) Uani 1 1 d .
O1 O 0.3576(3) -0.01323(13) 0.29101(17) 0.0292(8) Uani 1 1 d .
O2 O 0.3651(3) -0.01079(13) 0.16541(17) 0.0285(8) Uani 1 1 d .
O3 O 0.2879(3) 0.08665(13) 0.22595(16) 0.0224(7) Uani 1 1 d .
O4 O 0.4867(3) 0.08236(15) 0.30194(18) 0.0334(8) Uani 1 1 d .
O5 O 0.4875(3) 0.08744(14) 0.17668(18) 0.0297(8) Uani 1 1 d .
O6 O 0.2035(3) 0.05421(12) 0.09823(16) 0.0229(7) Uani 1 1 d .
O7 O 0.1212(3) -0.03384(14) 0.2231(2) 0.0388(9) Uani 1 1 d .
O8 O 0.1268(5) -0.0539(2) 0.3474(3) 0.0763(15) Uani 1 1 d .
O9 O -0.0472(4) 0.03665(18) 0.2881(2) 0.0540(11) Uani 1 1 d .
O10 O -0.0883(4) 0.02794(18) 0.1691(3) 0.0666(15) Uani 1 1 d .
O11 O -0.2041(5) 0.0096(3) 0.2476(5) 0.145(3) Uani 1 1 d .
O12 O 0.3945(3) 0.04885(13) 0.04012(17) 0.0273(7) Uani 1 1 d .
O13 O 0.2627(3) 0.09348(14) -0.03118(17) 0.0288(8) Uani 1 1 d .
O14 O 0.0497(3) 0.09821(15) 0.00185(18) 0.0329(8) Uani 1 1 d .
O15 O -0.0752(3) 0.14720(14) 0.05834(18) 0.0311(8) Uani 1 1 d .
O16 O -0.0414(3) 0.14920(13) 0.20794(16) 0.0250(7) Uani 1 1 d .
O17 O 0.1254(3) 0.14920(12) 0.13367(16) 0.0225(7) Uani 1 1 d .
O18 O -0.1179(3) 0.24307(14) 0.13997(18) 0.0320(8) Uani 1 1 d .
O19 O -0.1128(3) 0.24450(15) 0.26606(19) 0.0353(9) Uani 1 1 d .
O20 O 0.0512(3) 0.24203(13) 0.05612(18) 0.0289(8) Uani 1 1 d .
O21 O 0.1745(3) 0.19364(13) -0.00088(18) 0.0304(8) Uani 1 1 d .
O22 O 0.0797(2) 0.23164(12) 0.21256(17) 0.0247(7) Uani 1 1 d .
O23 O 0.3162(2) 0.13892(12) 0.10188(16) 0.0223(7) Uani 1 1 d .
O24 O 0.1253(3) 0.14754(12) 0.29816(16) 0.0230(7) Uani 1 1 d .
O25 O 0.2647(3) 0.26706(14) 0.1299(2) 0.0395(9) Uani 1 1 d .
O26 O 0.4298(3) 0.23899(17) 0.1540(2) 0.0473(10) Uani 1 1 d .
O27 O 0.3914(4) 0.2980(2) 0.0640(3) 0.0756(16) Uani 1 1 d .
O28 O 0.4333(4) 0.22996(18) 0.3096(2) 0.0519(11) Uani 1 1 d .
O29 O 0.2761(3) 0.26875(15) 0.3105(2) 0.0475(11) Uani 1 1 d .
O30 O 0.4019(5) 0.2905(2) 0.3967(3) 0.0786(17) Uani 1 1 d .
O31 O 0.0602(3) 0.24375(15) 0.3662(2) 0.0403(9) Uani 1 1 d .
O32 O 0.1824(3) 0.19395(15) 0.43741(19) 0.0382(9) Uani 1 1 d .
O33 O -0.0735(3) 0.15409(16) 0.35476(19) 0.0379(9) Uani 1 1 d .
O34 O 0.0492(3) 0.10310(15) 0.42515(18) 0.0385(9) Uani 1 1 d .
O35 O 0.2599(3) 0.09015(15) 0.47963(17) 0.0348(9) Uani 1 1 d .
O36 O 0.3879(3) 0.04319(14) 0.42206(17) 0.0338(8) Uani 1 1 d .
O37 O 0.3169(3) 0.13539(13) 0.35452(17) 0.0264(7) Uani 1 1 d .
O38 O 0.1979(3) 0.05291(12) 0.34082(16) 0.0263(7) Uani 1 1 d .
H38 H 0.1544 0.0077 0.3618 0.040 Uiso 1 1 d R
N1 N -0.1150(5) 0.0245(2) 0.2344(5) 0.0653(17) Uani 1 1 d .
N2 N 0.3650(4) 0.2687(2) 0.1148(3) 0.0482(13) Uani 1 1 d .
N3 N 0.3744(5) 0.2631(2) 0.3408(3) 0.0495(14) Uani 1 1 d .
C1 C 0.3617(4) -0.03622(18) 0.2276(3) 0.0246(10) Uani 1 1 d .
C2 C 0.3652(4) -0.09914(19) 0.2247(3) 0.0326(12) Uani 1 1 d .
H2A H 0.4192 -0.1105 0.1901 0.039 Uiso 1 1 calc R
H2B H 0.2945 -0.1129 0.2034 0.039 Uiso 1 1 calc R
C3 C 0.3921(6) -0.1274(2) 0.2995(3) 0.060(2) Uani 1 1 d .
H3A H 0.3926 -0.1681 0.2926 0.089 Uiso 1 1 calc R
H3B H 0.3381 -0.1175 0.3339 0.089 Uiso 1 1 calc R
H3C H 0.4630 -0.1151 0.3206 0.089 Uiso 1 1 calc R
C4 C 0.5289(4) 0.0939(2) 0.2426(3) 0.0323(12) Uani 1 1 d .
C5 C 0.6393(5) 0.1196(3) 0.2533(3) 0.0540(17) Uani 1 1 d .
H5A H 0.6358 0.1526 0.2866 0.065 Uiso 1 1 calc R
H5B H 0.6884 0.0921 0.2795 0.065 Uiso 1 1 calc R
C6 C 0.6855(6) 0.1373(4) 0.1851(4) 0.079(2) Uani 1 1 d .
H6A H 0.7568 0.1533 0.1980 0.118 Uiso 1 1 calc R
H6B H 0.6391 0.1655 0.1593 0.118 Uiso 1 1 calc R
H6C H 0.6918 0.1049 0.1522 0.118 Uiso 1 1 calc R
C7 C 0.1030(5) -0.0666(2) 0.2751(4) 0.0518(17) Uani 1 1 d .
C8 C 0.0550(6) -0.1222(3) 0.2646(5) 0.082(3) Uani 1 1 d .
H8A H 0.0314 -0.1357 0.3129 0.098 Uiso 1 1 calc R
H8B H 0.1094 -0.1487 0.2484 0.098 Uiso 1 1 calc R
C9 C -0.0395(8) -0.1207(4) 0.2068(5) 0.095(3) Uani 1 1 d .
H9A H -0.0703 -0.1583 0.2007 0.143 Uiso 1 1 calc R
H9B H -0.0159 -0.1079 0.1588 0.143 Uiso 1 1 calc R
H9C H -0.0938 -0.0949 0.2232 0.143 Uiso 1 1 calc R
C10 C 0.3484(4) 0.0641(2) -0.0227(3) 0.0287(11) Uani 1 1 d .
C11 C 0.3999(5) 0.0464(2) -0.0919(3) 0.0371(13) Uani 1 1 d .
H11A H 0.3837 0.0064 -0.1016 0.045 Uiso 1 1 calc R
H11B H 0.4787 0.0502 -0.0825 0.045 Uiso 1 1 calc R
C12 C 0.3630(5) 0.0798(3) -0.1608(3) 0.0513(17) Uani 1 1 d .
H12A H 0.3996 0.0662 -0.2036 0.077 Uiso 1 1 calc R
H12B H 0.3803 0.1194 -0.1521 0.077 Uiso 1 1 calc R
H12C H 0.2853 0.0755 -0.1714 0.077 Uiso 1 1 calc R
C13 C -0.0449(4) 0.1110(2) 0.0129(3) 0.0313(11) Uani 1 1 d .
C14 C -0.1314(5) 0.0788(3) -0.0323(3) 0.0488(16) Uani 1 1 d .
H14A H -0.1476 0.0986 -0.0805 0.059 Uiso 1 1 calc R
H14B H -0.1023 0.0416 -0.0439 0.059 Uiso 1 1 calc R
C15 C -0.2334(5) 0.0705(3) 0.0025(4) 0.066(2) Uani 1 1 d .
H15A H -0.2832 0.0491 -0.0317 0.099 Uiso 1 1 calc R
H15B H -0.2651 0.1069 0.0126 0.099 Uiso 1 1 calc R
H15C H -0.2195 0.0499 0.0496 0.099 Uiso 1 1 calc R
C16 C -0.1523(4) 0.2587(2) 0.2015(3) 0.0383(13) Uani 1 1 d .
C17 C -0.2464(5) 0.2988(3) 0.1998(4) 0.063(2) Uani 1 1 d .
H17A H -0.3000 0.2824 0.2311 0.075 Uiso 1 1 calc R
H17B H -0.2204 0.3338 0.2247 0.075 Uiso 1 1 calc R
C18 C -0.3007(9) 0.3137(5) 0.1308(5) 0.133(5) Uani 1 1 d .
H18A H -0.3589 0.3397 0.1394 0.200 Uiso 1 1 calc R
H18B H -0.3305 0.2800 0.1057 0.200 Uiso 1 1 calc R
H18C H -0.2504 0.3317 0.0992 0.200 Uiso 1 1 calc R
C19 C 0.1184(4) 0.2367(2) 0.0076(3) 0.0291(11) Uani 1 1 d .
C20 C 0.1324(5) 0.2850(2) -0.0447(3) 0.0367(13) Uani 1 1 d .
H20A H 0.1081 0.2731 -0.0963 0.044 Uiso 1 1 calc R
H20B H 0.2098 0.2939 -0.0437 0.044 Uiso 1 1 calc R
C21 C 0.0716(6) 0.3382(3) -0.0262(4) 0.0595(18) Uani 1 1 d .
H21A H 0.0849 0.3674 -0.0627 0.089 Uiso 1 1 calc R
H21B H 0.0964 0.3510 0.0243 0.089 Uiso 1 1 calc R
H21C H -0.0055 0.3302 -0.0285 0.089 Uiso 1 1 calc R
C22 C 0.1278(5) 0.2376(2) 0.4225(3) 0.0434(15) Uani 1 1 d .
C23 C 0.1429(7) 0.2870(3) 0.4745(4) 0.088(3) Uani 1 1 d .
H23A H 0.1740 0.2735 0.5239 0.106 Uiso 1 1 calc R
H23B H 0.1957 0.3128 0.4545 0.106 Uiso 1 1 calc R
C24 C 0.0459(5) 0.3185(3) 0.4856(4) 0.0515(16) Uani 1 1 d .
H24A H 0.0634 0.3497 0.5201 0.077 Uiso 1 1 calc R
H24B H -0.0064 0.2939 0.5067 0.077 Uiso 1 1 calc R
H24C H 0.0155 0.3332 0.4373 0.077 Uiso 1 1 calc R
C25 C -0.0467(5) 0.1180(2) 0.4040(3) 0.0394(13) Uani 1 1 d .
C26 C -0.1407(6) 0.0930(3) 0.4427(4) 0.0615(19) Uani 1 1 d .
H26A H -0.1632 0.1200 0.4803 0.074 Uiso 1 1 calc R
H26B H -0.2022 0.0874 0.4049 0.074 Uiso 1 1 calc R
C27 C -0.1141(8) 0.0397(4) 0.4796(5) 0.096(3) Uani 1 1 d .
H27A H -0.1768 0.0257 0.5032 0.144 Uiso 1 1 calc R
H27B H -0.0543 0.0451 0.5179 0.144 Uiso 1 1 calc R
H27C H -0.0933 0.0125 0.4424 0.144 Uiso 1 1 calc R
C28 C 0.3432(5) 0.0601(2) 0.4800(3) 0.0396(14) Uani 1 1 d .
C29 C 0.3962(7) 0.0422(3) 0.5551(3) 0.072(2) Uani 1 1 d .
H29A H 0.4197 0.0029 0.5499 0.087 Uiso 1 1 calc R
H29B H 0.4620 0.0651 0.5647 0.087 Uiso 1 1 calc R
C30 C 0.3409(8) 0.0450(5) 0.6187(4) 0.136(5) Uani 1 1 d .
H30A H 0.3873 0.0319 0.6620 0.204 Uiso 1 1 calc R
H30B H 0.2769 0.0213 0.6122 0.204 Uiso 1 1 calc R
H30C H 0.3194 0.0838 0.6270 0.204 Uiso 1 1 calc R

loop_
_atom_site_aniso_label
_atom_site_aniso_U_11
_atom_site_aniso_U_22
_atom_site_aniso_U_33
_atom_site_aniso_U_23
_atom_site_aniso_U_13
_atom_site_aniso_U_12
Mn1 0.0282(4) 0.0204(3) 0.0237(3) -0.0005(3) 0.0007(3) 0.0037(3)
Mn2 0.0217(4) 0.0195(3) 0.0231(3) -0.0003(3) 0.0034(3) 0.0001(3)
Mn3 0.0221(4) 0.0222(3) 0.0228(3) -0.0021(3) 0.0009(3) -0.0009(3)
Mn4 0.0199(4) 0.0233(4) 0.0273(4) -0.0046(3) -0.0028(3) 0.0013(3)
Mn5 0.0239(4) 0.0283(4) 0.0276(4) -0.0087(3) -0.0001(3) 0.0037(3)
Mn6 0.0324(4) 0.0246(4) 0.0218(3) -0.0045(3) 0.0009(3) 0.0039(3)
Bi1 0.02471(10) 0.02185(9) 0.02460(9) -0.00394(7) 0.00208(7) -0.00406(7)
Bi2 0.02264(10) 0.01812(9) 0.03662(11) -0.00302(7) -0.00493(8) -0.00109(7)
O1 0.040(2) 0.0220(17) 0.0264(17) 0.0008(13) 0.0049(15) 0.0055(15)
O2 0.035(2) 0.0211(17) 0.0300(17) 0.0009(13) 0.0074(15) 0.0046(15)
O3 0.0279(19) 0.0192(15) 0.0198(15) -0.0019(12) 0.0009(13) 0.0013(14)
O4 0.026(2) 0.042(2) 0.0320(19) -0.0002(16) -0.0010(16) 0.0030(16)
O5 0.0196(18) 0.0380(19) 0.0317(18) 0.0025(15) 0.0039(15) -0.0001(15)
O6 0.0230(18) 0.0200(15) 0.0255(16) -0.0015(12) 0.0014(13) -0.0013(13)
O7 0.044(2) 0.0230(18) 0.051(2) -0.0024(16) 0.0141(19) -0.0039(17)
O8 0.093(4) 0.069(3) 0.069(3) 0.019(3) 0.021(3) -0.013(3)
O9 0.053(3) 0.049(3) 0.065(3) 0.004(2) 0.030(2) 0.000(2)
O10 0.070(4) 0.043(3) 0.080(3) -0.011(2) -0.038(3) -0.001(2)
O11 0.038(3) 0.100(5) 0.302(10) -0.020(6) 0.035(5) -0.036(3)
O12 0.0269(19) 0.0307(18) 0.0252(17) 0.0004(14) 0.0074(14) 0.0037(15)
O13 0.030(2) 0.0331(19) 0.0232(16) -0.0009(14) 0.0030(14) 0.0032(16)
O14 0.028(2) 0.038(2) 0.0321(18) -0.0112(15) 0.0014(16) -0.0001(16)
O15 0.0248(19) 0.037(2) 0.0303(18) -0.0038(15) -0.0039(15) -0.0038(16)
O16 0.0223(18) 0.0278(17) 0.0247(16) -0.0046(13) 0.0017(14) -0.0045(14)
O17 0.0206(17) 0.0218(16) 0.0249(16) -0.0022(12) 0.0004(13) 0.0014(13)
O18 0.0239(19) 0.0336(19) 0.038(2) -0.0041(15) -0.0018(16) 0.0068(16)
O19 0.031(2) 0.042(2) 0.0321(19) -0.0111(16) -0.0037(16) 0.0095(17)
O20 0.0270(19) 0.0252(17) 0.0334(18) 0.0010(14) -0.0042(15) 0.0023(15)
O21 0.034(2) 0.0296(19) 0.0278(17) 0.0027(14) 0.0037(15) 0.0039(16)
O22 0.0210(18) 0.0199(16) 0.0320(17) -0.0062(13) -0.0050(14) 0.0031(13)
O23 0.0180(17) 0.0210(16) 0.0277(16) 0.0015(13) 0.0011(13) -0.0044(13)
O24 0.0213(18) 0.0227(16) 0.0241(16) -0.0044(13) -0.0020(13) 0.0026(13)
O25 0.036(2) 0.029(2) 0.054(2) 0.0065(16) 0.0040(19) -0.0046(17)
O26 0.034(2) 0.049(2) 0.057(3) 0.007(2) -0.005(2) -0.011(2)
O27 0.061(3) 0.079(4) 0.087(4) 0.046(3) 0.006(3) -0.018(3)
O28 0.043(3) 0.050(3) 0.059(3) -0.003(2) -0.013(2) -0.008(2)
O29 0.057(3) 0.028(2) 0.053(2) -0.0103(17) -0.021(2) 0.0006(19)
O30 0.096(4) 0.082(4) 0.053(3) -0.024(3) -0.024(3) -0.033(3)
O31 0.038(2) 0.038(2) 0.042(2) -0.0190(17) -0.0113(18) 0.0121(18)
O32 0.045(2) 0.035(2) 0.0319(19) -0.0111(15) -0.0112(17) 0.0121(18)
O33 0.035(2) 0.049(2) 0.0311(19) -0.0083(17) 0.0064(17) 0.0049(18)
O34 0.046(3) 0.044(2) 0.0268(18) -0.0012(16) 0.0102(17) 0.0042(19)
O35 0.047(2) 0.035(2) 0.0218(17) -0.0009(14) -0.0017(16) 0.0118(18)
O36 0.045(2) 0.0309(19) 0.0248(17) 0.0003(14) -0.0013(16) 0.0133(17)
O37 0.0299(19) 0.0207(16) 0.0279(17) -0.0062(13) -0.0021(14) 0.0003(14)
O38 0.039(2) 0.0150(15) 0.0263(17) -0.0008(12) 0.0082(15) -0.0019(14)
N1 0.036(3) 0.039(3) 0.120(6) -0.010(4) 0.005(4) -0.013(3)
N2 0.049(3) 0.044(3) 0.049(3) 0.007(2) -0.005(3) -0.016(3)
N3 0.062(4) 0.036(3) 0.045(3) 0.004(2) -0.024(3) -0.021(3)
C1 0.022(3) 0.016(2) 0.037(3) 0.0020(19) 0.003(2) 0.0034(19)
C2 0.037(3) 0.020(2) 0.041(3) 0.004(2) 0.009(2) 0.004(2)
C3 0.097(6) 0.020(3) 0.058(4) 0.007(3) -0.015(4) 0.000(3)
C4 0.024(3) 0.036(3) 0.036(3) 0.003(2) -0.002(2) 0.004(2)
C5 0.028(3) 0.079(5) 0.054(4) 0.004(3) -0.002(3) -0.009(3)
C6 0.037(4) 0.116(7) 0.081(5) 0.032(5) -0.001(4) -0.023(4)
C7 0.049(4) 0.035(3) 0.075(5) -0.006(3) 0.028(4) 0.002(3)
C8 0.064(5) 0.040(4) 0.144(8) 0.005(4) 0.029(5) -0.010(4)
C9 0.090(7) 0.079(6) 0.116(7) -0.016(5) -0.002(6) -0.016(5)
C10 0.033(3) 0.026(3) 0.028(3) -0.003(2) 0.008(2) -0.003(2)
C11 0.045(3) 0.041(3) 0.027(3) -0.006(2) 0.009(2) 0.004(3)
C12 0.042(4) 0.084(5) 0.029(3) -0.004(3) 0.007(3) 0.005(3)
C13 0.030(3) 0.036(3) 0.027(3) -0.007(2) -0.003(2) -0.002(2)
C14 0.034(3) 0.068(4) 0.043(3) -0.025(3) -0.002(3) -0.015(3)
C15 0.044(4) 0.067(5) 0.085(5) -0.028(4) -0.003(4) -0.021(4)
C16 0.031(3) 0.039(3) 0.044(3) -0.008(2) -0.001(3) 0.007(3)
C17 0.051(4) 0.088(5) 0.048(4) 0.002(3) 0.000(3) 0.044(4)
C18 0.144(10) 0.169(11) 0.092(7) 0.026(7) 0.034(7) 0.105(9)
C19 0.029(3) 0.029(3) 0.027(3) -0.002(2) -0.010(2) 0.004(2)
C20 0.036(3) 0.031(3) 0.044(3) 0.004(2) 0.001(3) 0.001(2)
C21 0.069(5) 0.042(4) 0.067(4) 0.017(3) 0.003(4) 0.014(3)
C22 0.049(4) 0.035(3) 0.043(3) -0.021(2) -0.010(3) 0.015(3)
C23 0.102(7) 0.058(4) 0.093(5) -0.057(4) -0.061(5) 0.045(4)
C24 0.051(4) 0.045(4) 0.059(4) -0.026(3) 0.007(3) 0.000(3)
C25 0.037(3) 0.048(3) 0.035(3) -0.014(3) 0.016(3) -0.004(3)
C26 0.066(5) 0.070(5) 0.051(4) -0.003(3) 0.021(4) -0.009(4)
C27 0.091(7) 0.106(7) 0.093(6) 0.026(5) 0.018(5) -0.021(6)
C28 0.050(4) 0.037(3) 0.031(3) 0.002(2) -0.008(3) 0.012(3)
C29 0.087(6) 0.101(6) 0.027(3) 0.002(3) -0.003(3) 0.052(5)
C30 0.092(8) 0.274(15) 0.041(4) 0.055(7) -0.006(5) -0.014(9)

loop_
_atom_type_symbol
_atom_type_description
_atom_type_scat_dispersion_real
_atom_type_scat_dispersion_imag
_atom_type_scat_source
C C 0.0033 0.0016 'International Tables Vol C Tables 4.2.6.8 and 6.1.1.4'
H H 0.0000 0.0000 'International Tables Vol C Tables 4.2.6.8 and 6.1.1.4'
N N 0.0061 0.0033 'International Tables Vol C Tables 4.2.6.8 and 6.1.1.4'
O O 0.0106 0.0060 'International Tables Vol C Tables 4.2.6.8 and 6.1.1.4'
Mn Mn 0.3368 0.7283 'International Tables Vol C Tables 4.2.6.8 and 6.1.1.4'
Bi Bi -4.1077 10.2566 'International Tables Vol C Tables 4.2.6.8 and 6.1.1.4'

loop_
_geom_angle_atom_site_label_1
_geom_angle_atom_site_label_2
_geom_angle_atom_site_label_3
_geom_angle
O37 Mn1 O3 89.64(14)
O37 Mn1 O38 84.02(14)
O3 Mn1 O38 87.18(14)
O37 Mn1 O4 92.30(15)
O3 Mn1 O4 92.96(14)
O38 Mn1 O4 176.31(14)
O37 Mn1 O36 88.84(14)
O3 Mn1 O36 176.88(15)
O38 Mn1 O36 89.95(15)
O4 Mn1 O36 89.82(15)
O37 Mn1 O1 174.83(15)
O3 Mn1 O1 93.40(13)
O38 Mn1 O1 91.95(14)
O4 Mn1 O1 91.72(15)
O36 Mn1 O1 87.92(14)
O37 Mn1 Mn6 41.33(11)
O3 Mn1 Mn6 93.86(10)
O38 Mn1 Mn6 43.38(9)
O4 Mn1 Mn6 132.96(11)
O36 Mn1 Mn6 83.20(11)
O1 Mn1 Mn6 134.13(11)
O37 Mn1 Bi1 89.82(10)
O3 Mn1 Bi1 42.59(10)
O38 Mn1 Bi1 44.91(9)
O4 Mn1 Bi1 135.49(10)
O36 Mn1 Bi1 134.68(12)
O1 Mn1 Bi1 89.60(10)
Mn6 Mn1 Bi1 66.83(2)
O6 Mn2 O23 84.47(14)
O6 Mn2 O3 87.87(14)
O23 Mn2 O3 89.61(14)
O6 Mn2 O12 90.70(14)
O23 Mn2 O12 88.87(14)
O3 Mn2 O12 178.01(14)
O6 Mn2 O2 92.80(14)
O23 Mn2 O2 175.84(13)
O3 Mn2 O2 93.44(13)
O12 Mn2 O2 88.01(13)
O6 Mn2 O5 175.83(14)
O23 Mn2 O5 91.61(14)
O3 Mn2 O5 90.68(14)
O12 Mn2 O5 90.65(14)
O2 Mn2 O5 91.18(15)
O6 Mn2 Mn3 42.79(10)
O23 Mn2 Mn3 42.42(9)
O3 Mn2 Mn3 94.49(10)
O12 Mn2 Mn3 83.52(10)
O2 Mn2 Mn3 134.34(11)
O5 Mn2 Mn3 133.54(10)
O23 Mn3 O6 84.50(14)
O23 Mn3 O17 86.08(14)
O6 Mn3 O17 88.29(13)
O23 Mn3 O13 89.89(14)
O6 Mn3 O13 89.88(14)
O17 Mn3 O13 175.71(14)
O23 Mn3 O21 94.85(14)
O6 Mn3 O21 178.63(15)
O17 Mn3 O21 92.87(14)
O13 Mn3 O21 88.92(14)
O23 Mn3 O14 174.57(15)
O6 Mn3 O14 90.21(15)
O17 Mn3 O14 92.53(14)
O13 Mn3 O14 91.34(14)
O21 Mn3 O14 90.46(15)
O23 Mn3 Mn2 42.61(9)
O6 Mn3 Mn2 42.62(10)
O17 Mn3 Mn2 92.38(10)
O13 Mn3 Mn2 83.65(10)
O21 Mn3 Mn2 136.53(11)
O14 Mn3 Mn2 132.33(11)
O17 Mn4 O16 88.38(14)
O17 Mn4 O22 85.19(13)
O16 Mn4 O22 83.70(14)
O17 Mn4 O20 93.29(14)
O16 Mn4 O20 177.84(14)
O22 Mn4 O20 95.06(14)
O17 Mn4 O15 93.16(14)
O16 Mn4 O15 90.02(14)
O22 Mn4 O15 173.54(14)
O20 Mn4 O15 91.26(14)
O17 Mn4 O18 175.07(14)
O16 Mn4 O18 90.24(15)
O22 Mn4 O18 89.96(14)
O20 Mn4 O18 87.99(15)
O15 Mn4 O18 91.57(14)
O17 Mn4 Mn5 93.21(9)
O16 Mn4 Mn5 41.67(9)
O22 Mn4 Mn5 43.12(10)
O20 Mn4 Mn5 136.75(10)
O15 Mn4 Mn5 130.95(11)
O18 Mn4 Mn5 82.63(10)
O17 Mn4 Bi2 43.77(9)
O16 Mn4 Bi2 91.21(10)
O22 Mn4 Bi2 42.25(10)
O20 Mn4 Bi2 89.05(10)
O15 Mn4 Bi2 136.83(11)
O18 Mn4 Bi2 131.56(10)
Mn5 Mn4 Bi2 67.39(2)
O16 Mn5 O24 86.80(14)
O16 Mn5 O22 84.23(13)
O24 Mn5 O22 86.91(14)
O16 Mn5 O33 91.74(14)
O24 Mn5 O33 94.13(15)
O22 Mn5 O33 175.77(14)
O16 Mn5 O19 91.29(14)
O24 Mn5 O19 176.33(15)
O22 Mn5 O19 89.78(15)
O33 Mn5 O19 89.06(16)
O16 Mn5 O31 178.80(16)
O24 Mn5 O31 93.41(14)
O22 Mn5 O31 94.61(15)
O33 Mn5 O31 89.42(16)
O19 Mn5 O31 88.44(15)
O16 Mn5 Mn4 42.02(10)
O24 Mn5 Mn4 93.34(9)
O22 Mn5 Mn4 43.31(9)
O33 Mn5 Mn4 132.49(11)
O19 Mn5 Mn4 83.16(10)
O31 Mn5 Mn4 136.78(13)
O16 Mn5 Bi1 46.85(10)
O24 Mn5 Bi1 40.33(9)
O22 Mn5 Bi1 88.53(9)
O33 Mn5 Bi1 89.62(11)
O19 Mn5 Bi1 138.05(10)
O31 Mn5 Bi1 133.47(11)
Mn4 Mn5 Bi1 67.45(2)
O37 Mn6 O24 87.73(14)
O37 Mn6 O38 84.35(14)
O24 Mn6 O38 85.62(13)
O37 Mn6 O32 93.35(16)
O24 Mn6 O32 93.94(14)
O38 Mn6 O32 177.67(17)
O37 Mn6 O35 89.43(15)
O24 Mn6 O35 174.96(14)
O38 Mn6 O35 89.96(14)
O32 Mn6 O35 90.37(14)
O37 Mn6 O34 177.05(15)
O24 Mn6 O34 92.59(15)
O38 Mn6 O34 92.75(15)
O32 Mn6 O34 89.56(17)
O35 Mn6 O34 90.04(16)
O37 Mn6 Mn1 41.67(10)
O24 Mn6 Mn1 91.54(10)
O38 Mn6 Mn1 43.37(11)
O32 Mn6 Mn1 134.41(13)
O35 Mn6 Mn1 83.57(11)
O34 Mn6 Mn1 135.38(11)
O37 Mn6 Bi1 89.67(10)
O24 Mn6 Bi1 41.48(9)
O38 Mn6 Bi1 44.62(10)
O32 Mn6 Bi1 135.20(10)
O35 Mn6 Bi1 134.38(10)
O34 Mn6 Bi1 88.62(10)
Mn1 Mn6 Bi1 66.40(2)
O24 Bi1 O3 74.24(10)
O24 Bi1 O9 90.66(13)
O3 Bi1 O9 143.39(14)
O24 Bi1 O7 138.59(11)
O3 Bi1 O7 93.45(12)
O9 Bi1 O7 75.92(13)
O24 Bi1 O38 62.79(10)
O3 Bi1 O38 63.08(10)
O9 Bi1 O38 80.33(14)
O7 Bi1 O38 76.29(11)
O24 Bi1 O17 74.53(10)
O3 Bi1 O17 73.31(10)
O9 Bi1 O17 135.25(13)
O7 Bi1 O17 140.44(11)
O38 Bi1 O17 124.87(10)
O24 Bi1 O16 61.03(10)
O3 Bi1 O16 121.75(10)
O9 Bi1 O16 75.02(12)
O7 Bi1 O16 144.79(11)
O38 Bi1 O16 117.40(10)
O17 Bi1 O16 60.75(10)
O24 Bi1 O10 125.38(14)
O3 Bi1 O10 159.63(14)
O9 Bi1 O10 50.80(17)
O7 Bi1 O10 75.07(13)
O38 Bi1 O10 127.78(15)
O17 Bi1 O10 104.73(13)
O16 Bi1 O10 71.28(12)
O24 Bi1 O6 122.64(10)
O3 Bi1 O6 60.83(9)
O9 Bi1 O6 146.40(13)
O7 Bi1 O6 80.54(11)
O38 Bi1 O6 116.93(10)
O17 Bi1 O6 60.32(9)
O16 Bi1 O6 115.14(9)
O10 Bi1 O6 100.15(15)
O24 Bi1 Mn1 67.40(7)
O3 Bi1 Mn1 31.06(7)
O9 Bi1 Mn1 112.36(12)
O7 Bi1 Mn1 81.67(9)
O38 Bi1 Mn1 32.22(8)
O17 Bi1 Mn1 100.58(7)
O16 Bi1 Mn1 128.05(7)
O10 Bi1 Mn1 153.99(11)
O6 Bi1 Mn1 87.15(7)
O24 Bi1 Mn6 31.05(7)
O3 Bi1 Mn6 68.23(7)
O9 Bi1 Mn6 81.58(12)
O7 Bi1 Mn6 107.57(9)
O38 Bi1 Mn6 32.04(7)
O17 Bi1 Mn6 101.77(7)
O16 Bi1 Mn6 87.35(7)
O10 Bi1 Mn6 130.95(14)
O6 Bi1 Mn6 128.86(7)
Mn1 Bi1 Mn6 46.775(17)
O24 Bi1 Mn5 30.25(7)
O3 Bi1 Mn5 99.91(7)
O9 Bi1 Mn5 79.14(10)
O7 Bi1 Mn5 152.58(8)
O38 Bi1 Mn5 88.54(7)
O17 Bi1 Mn5 66.84(7)
O16 Bi1 Mn5 31.01(7)
O10 Bi1 Mn5 97.69(11)
O6 Bi1 Mn5 126.88(7)
Mn1 Bi1 Mn5 97.648(17)
Mn6 Bi1 Mn5 57.083(17)
O25 Bi2 O29 86.83(13)
O25 Bi2 O22 77.66(12)
O29 Bi2 O22 78.66(12)
O25 Bi2 O17 87.37(11)
O29 Bi2 O17 140.62(12)
O22 Bi2 O17 62.05(10)
O25 Bi2 O24 139.17(12)
O29 Bi2 O24 88.44(13)
O22 Bi2 O24 61.66(10)
O17 Bi2 O24 71.33(10)
O25 Bi2 O3 137.45(11)
O29 Bi2 O3 133.54(11)
O22 Bi2 O3 117.34(10)
O17 Bi2 O3 69.43(9)
O24 Bi2 O3 67.08(9)
O25 Bi2 O23 78.91(11)
O29 Bi2 O23 155.96(13)
O22 Bi2 O23 116.33(9)
O17 Bi2 O23 58.52(10)
O24 Bi2 O23 114.96(9)
O3 Bi2 O23 58.61(9)
O25 Bi2 O26 50.85(13)
O29 Bi2 O26 90.44(14)
O22 Bi2 O26 128.00(12)
O17 Bi2 O26 115.11(11)
O24 Bi2 O26 169.77(11)
O3 Bi2 O26 106.91(11)
O23 Bi2 O26 65.55(11)
O25 Bi2 O28 98.06(13)
O29 Bi2 O28 50.34(14)
O22 Bi2 O28 128.99(13)
O17 Bi2 O28 168.46(12)
O24 Bi2 O28 109.66(11)
O3 Bi2 O28 100.06(12)
O23 Bi2 O28 112.38(12)
O26 Bi2 O28 62.34(13)
O25 Bi2 Mn4 77.05(9)
O29 Bi2 Mn4 110.09(10)
O22 Bi2 Mn4 31.57(7)
O17 Bi2 Mn4 31.02(7)
O24 Bi2 Mn4 66.70(7)
O3 Bi2 Mn4 96.06(7)
O23 Bi2 Mn4 85.61(7)
O26 Bi2 Mn4 123.07(9)
O28 Bi2 Mn4 160.36(10)
O25 Bi2 Bi1 129.51(9)
O29 Bi2 Bi1 128.52(11)
O22 Bi2 Bi1 76.50(7)
O17 Bi2 Bi1 42.16(7)
O24 Bi2 Bi1 40.09(6)
O3 Bi2 Bi1 40.86(7)
O23 Bi2 Bi1 74.97(6)
O26 Bi2 Bi1 139.71(9)
O28 Bi2 Bi1 131.72(9)
Mn4 Bi2 Bi1 58.696(13)
C1 O1 Mn1 132.0(3)
C1 O2 Mn2 132.6(3)
Mn1 O3 Mn2 127.05(18)
Mn1 O3 Bi1 106.35(14)
Mn2 O3 Bi1 109.32(13)
Mn1 O3 Bi2 110.66(13)
Mn2 O3 Bi2 105.13(13)
Bi1 O3 Bi2 93.09(10)
C4 O4 Mn1 131.5(3)
C4 O5 Mn2 132.4(3)
Mn2 O6 Mn3 94.59(14)
Mn2 O6 Bi1 101.58(12)
Mn3 O6 Bi1 102.69(13)
C7 O7 Bi1 128.5(4)
N1 O9 Bi1 99.2(4)
N1 O10 Bi1 90.8(4)
C10 O12 Mn2 123.6(3)
C10 O13 Mn3 124.0(3)
C13 O14 Mn3 132.0(3)
C13 O15 Mn4 131.6(3)
Mn5 O16 Mn4 96.31(15)
Mn5 O16 Bi1 102.13(13)
Mn4 O16 Bi1 102.98(14)
Mn4 O17 Mn3 126.34(16)
Mn4 O17 Bi2 105.21(13)
Mn3 O17 Bi2 110.21(14)
Mn4 O17 Bi1 107.08(14)
Mn3 O17 Bi1 107.83(13)
Bi2 O17 Bi1 95.93(10)
C16 O18 Mn4 124.1(3)
C16 O19 Mn5 124.8(3)
C19 O20 Mn4 133.3(3)
C19 O21 Mn3 133.4(3)
Mn5 O22 Mn4 93.57(14)
Mn5 O22 Bi2 107.92(13)
Mn4 O22 Bi2 106.18(13)
Mn3 O23 Mn2 94.98(14)
Mn3 O23 Bi2 103.75(13)
Mn2 O23 Bi2 105.61(13)
Mn5 O24 Mn6 125.50(17)
Mn5 O24 Bi1 109.42(13)
Mn6 O24 Bi1 107.46(13)
Mn5 O24 Bi2 102.18(13)
Mn6 O24 Bi2 112.54(14)
Bi1 O24 Bi2 95.66(10)
N2 O25 Bi2 103.8(3)
N2 O26 Bi2 87.9(3)
N3 O28 Bi2 89.1(3)
N3 O29 Bi2 103.1(3)
C22 O31 Mn5 133.3(3)
C22 O32 Mn6 133.0(3)
C25 O33 Mn5 132.2(4)
C25 O34 Mn6 132.6(4)
C28 O35 Mn6 123.5(3)
C28 O36 Mn1 123.6(3)
Mn6 O37 Mn1 97.00(15)
Mn1 O38 Mn6 93.25(14)
Mn1 O38 Bi1 102.87(13)
Mn6 O38 Bi1 103.34(13)
Mn1 O38 H38 128.5
Mn6 O38 H38 124.0
Bi1 O38 H38 101.2
O11 N1 O10 121.7(8)
O11 N1 O9 119.3(8)
O10 N1 O9 118.9(6)
O27 N2 O26 123.0(6)
O27 N2 O25 119.9(5)
O26 N2 O25 117.2(5)
O30 N3 O28 124.9(6)
O30 N3 O29 118.4(6)
O28 N3 O29 116.7(4)
O1 C1 O2 125.8(4)
O1 C1 C2 117.9(4)
O2 C1 C2 116.4(4)
C1 C2 C3 114.9(4)
C1 C2 H2A 108.5
C3 C2 H2A 108.5
C1 C2 H2B 108.5
C3 C2 H2B 108.5
H2A C2 H2B 107.5
C2 C3 H3A 109.5
C2 C3 H3B 109.5
H3A C3 H3B 109.5
C2 C3 H3C 109.5
H3A C3 H3C 109.5
H3B C3 H3C 109.5
O4 C4 O5 126.7(5)
O4 C4 C5 115.2(5)
O5 C4 C5 118.0(5)
C6 C5 C4 115.8(5)
C6 C5 H5A 108.3
C4 C5 H5A 108.3
C6 C5 H5B 108.3
C4 C5 H5B 108.3
H5A C5 H5B 107.4
C5 C6 H6A 109.5
C5 C6 H6B 109.5
H6A C6 H6B 109.5
C5 C6 H6C 109.5
H6A C6 H6C 109.5
H6B C6 H6C 109.5
O7 C7 O8 122.5(6)
O7 C7 C8 124.8(7)
O8 C7 C8 112.7(6)
C7 C8 C9 110.9(7)
C7 C8 H8A 109.5
C9 C8 H8A 109.5
C7 C8 H8B 109.5
C9 C8 H8B 109.5
H8A C8 H8B 108.0
C8 C9 H9A 109.5
C8 C9 H9B 109.5
H9A C9 H9B 109.5
C8 C9 H9C 109.5
H9A C9 H9C 109.5
H9B C9 H9C 109.5
O12 C10 O13 125.1(4)
O12 C10 C11 117.0(5)
O13 C10 C11 118.0(4)
C10 C11 C12 113.7(5)
C10 C11 H11A 108.8
C12 C11 H11A 108.8
C10 C11 H11B 108.8
C12 C11 H11B 108.8
H11A C11 H11B 107.7
C11 C12 H12A 109.5
C11 C12 H12B 109.5
H12A C12 H12B 109.5
C11 C12 H12C 109.5
H12A C12 H12C 109.5
H12B C12 H12C 109.5
O14 C13 O15 127.2(5)
O14 C13 C14 115.8(5)
O15 C13 C14 117.0(5)
C15 C14 C13 116.7(5)
C15 C14 H14A 108.1
C13 C14 H14A 108.1
C15 C14 H14B 108.1
C13 C14 H14B 108.1
H14A C14 H14B 107.3
C14 C15 H15A 109.5
C14 C15 H15B 109.5
H15A C15 H15B 109.5
C14 C15 H15C 109.5
H15A C15 H15C 109.5
H15B C15 H15C 109.5
O19 C16 O18 125.3(5)
O19 C16 C17 115.6(5)
O18 C16 C17 119.1(5)
C18 C17 C16 119.7(6)
C18 C17 H17A 107.4
C16 C17 H17A 107.4
C18 C17 H17B 107.4
C16 C17 H17B 107.4
H17A C17 H17B 106.9
C17 C18 H18A 109.5
C17 C18 H18B 109.5
H18A C18 H18B 109.5
C17 C18 H18C 109.5
H18A C18 H18C 109.5
H18B C18 H18C 109.5
O21 C19 O20 125.0(5)
O21 C19 C20 117.1(5)
O20 C19 C20 118.0(4)
C19 C20 C21 114.6(5)
C19 C20 H20A 108.6
C21 C20 H20A 108.6
C19 C20 H20B 108.6
C21 C20 H20B 108.6
H20A C20 H20B 107.6
C20 C21 H21A 109.5
C20 C21 H21B 109.5
H21A C21 H21B 109.5
C20 C21 H21C 109.5
H21A C21 H21C 109.5
H21B C21 H21C 109.5
O32 C22 O31 125.1(5)
O32 C22 C23 118.7(5)
O31 C22 C23 116.2(5)
C24 C23 C22 115.2(6)
C24 C23 H23A 108.5
C22 C23 H23A 108.5
C24 C23 H23B 108.5
C22 C23 H23B 108.5
H23A C23 H23B 107.5
C23 C24 H24A 109.5
C23 C24 H24B 109.5
H24A C24 H24B 109.5
C23 C24 H24C 109.5
H24A C24 H24C 109.5
H24B C24 H24C 109.5
O33 C25 O34 126.0(5)
O33 C25 C26 114.4(5)
O34 C25 C26 119.5(5)
C27 C26 C25 112.9(7)
C27 C26 H26A 109.0
C25 C26 H26A 109.0
C27 C26 H26B 109.0
C25 C26 H26B 109.0
H26A C26 H26B 107.8
C26 C27 H27A 109.5
C26 C27 H27B 109.5
H27A C27 H27B 109.5
C26 C27 H27C 109.5
H27A C27 H27C 109.5
H27B C27 H27C 109.5
O35 C28 O36 126.0(5)
O35 C28 C29 117.7(5)
O36 C28 C29 116.3(5)
C30 C29 C28 120.5(7)
C30 C29 H29A 107.2
C28 C29 H29A 107.2
C30 C29 H29B 107.2
C28 C29 H29B 107.2
H29A C29 H29B 106.8
C29 C30 H30A 109.5
C29 C30 H30B 109.5
H30A C30 H30B 109.5
C29 C30 H30C 109.5
H30A C30 H30C 109.5
H30B C30 H30C 109.5

loop_
_geom_bond_atom_site_label_1
_geom_bond_atom_site_label_2
_geom_bond_distance
Mn1 O37 1.820(3)
Mn1 O3 1.837(3)
Mn1 O38 1.869(3)
Mn1 O4 1.934(4)
Mn1 O36 1.937(3)
Mn1 O1 1.959(3)
Mn1 Mn6 2.7166(10)
Mn1 Bi1 3.4164(8)
Mn2 O6 1.832(3)
Mn2 O23 1.833(3)
Mn2 O3 1.853(3)
Mn2 O12 1.941(3)
Mn2 O2 1.956(3)
Mn2 O5 1.962(3)
Mn2 Mn3 2.6969(10)
Mn3 O23 1.826(3)
Mn3 O6 1.838(3)
Mn3 O17 1.852(3)
Mn3 O13 1.927(3)
Mn3 O21 1.939(3)
Mn3 O14 1.956(3)
Mn4 O17 1.840(3)
Mn4 O16 1.841(3)
Mn4 O22 1.878(3)
Mn4 O20 1.924(3)
Mn4 O15 1.943(3)
Mn4 O18 1.952(3)
Mn4 Mn5 2.7328(10)
Mn4 Bi2 3.4450(8)
Mn5 O16 1.828(3)
Mn5 O24 1.853(3)
Mn5 O22 1.872(3)
Mn5 O33 1.924(4)
Mn5 O19 1.928(4)
Mn5 O31 1.932(3)
Mn5 Bi1 3.4683(8)
Mn6 O37 1.807(3)
Mn6 O24 1.853(3)
Mn6 O38 1.869(3)
Mn6 O32 1.931(3)
Mn6 O35 1.939(3)
Mn6 O34 1.949(4)
Mn6 Bi1 3.4274(8)
Bi1 O24 2.380(3)
Bi1 O3 2.409(3)
Bi1 O9 2.416(4)
Bi1 O7 2.468(3)
Bi1 O38 2.474(3)
Bi1 O17 2.482(3)
Bi1 O16 2.588(3)
Bi1 O10 2.602(5)
Bi1 O6 2.628(3)
Bi2 O25 2.326(3)
Bi2 O29 2.365(4)
Bi2 O22 2.412(3)
Bi2 O17 2.470(3)
Bi2 O24 2.579(3)
Bi2 O3 2.651(3)
Bi2 O23 2.656(3)
Bi2 O26 2.692(4)
Bi2 O28 2.698(4)
O1 C1 1.266(5)
O2 C1 1.272(5)
O4 C4 1.255(6)
O5 C4 1.258(6)
O7 C7 1.251(7)
O8 C7 1.339(8)
O9 N1 1.262(7)
O10 N1 1.245(8)
O11 N1 1.211(8)
O12 C10 1.274(6)
O13 C10 1.279(6)
O14 C13 1.253(6)
O15 C13 1.266(6)
O18 C16 1.272(6)
O19 C16 1.265(6)
O20 C19 1.264(6)
O21 C19 1.262(6)
O25 N2 1.305(6)
O26 N2 1.249(6)
O27 N2 1.215(6)
O28 N3 1.244(7)
O29 N3 1.309(6)
O30 N3 1.221(6)
O31 C22 1.270(6)
O32 C22 1.262(6)
O33 C25 1.258(7)
O34 C25 1.277(7)
O35 C28 1.265(6)
O36 C28 1.283(6)
O38 H38 1.2791
C1 C2 1.504(6)
C2 C3 1.513(7)
C2 H2A 0.9900
C2 H2B 0.9900
C3 H3A 0.9800
C3 H3B 0.9800
C3 H3C 0.9800
C4 C5 1.509(8)
C5 C6 1.456(9)
C5 H5A 0.9900
C5 H5B 0.9900
C6 H6A 0.9800
C6 H6B 0.9800
C6 H6C 0.9800
C7 C8 1.463(9)
C8 C9 1.505(11)
C8 H8A 0.9900
C8 H8B 0.9900
C9 H9A 0.9800
C9 H9B 0.9800
C9 H9C 0.9800
C10 C11 1.503(7)
C11 C12 1.508(7)
C11 H11A 0.9900
C11 H11B 0.9900
C12 H12A 0.9800
C12 H12B 0.9800
C12 H12C 0.9800
C13 C14 1.506(7)
C14 C15 1.479(9)
C14 H14A 0.9900
C14 H14B 0.9900
C15 H15A 0.9800
C15 H15B 0.9800
C15 H15C 0.9800
C16 C17 1.516(8)
C17 C18 1.403(10)
C17 H17A 0.9900
C17 H17B 0.9900
C18 H18A 0.9800
C18 H18B 0.9800
C18 H18C 0.9800
C19 C20 1.504(7)
C20 C21 1.531(8)
C20 H20A 0.9900
C20 H20B 0.9900
C21 H21A 0.9800
C21 H21B 0.9800
C21 H21C 0.9800
C22 C23 1.505(7)
C23 C24 1.454(9)
C23 H23A 0.9900
C23 H23B 0.9900
C24 H24A 0.9800
C24 H24B 0.9800
C24 H24C 0.9800
C25 C26 1.534(8)
C26 C27 1.460(10)
C26 H26A 0.9900
C26 H26B 0.9900
C27 H27A 0.9800
C27 H27B 0.9800
C27 H27C 0.9800
C28 C29 1.510(7)
C29 C30 1.382(10)
C29 H29A 0.9900
C29 H29B 0.9900
C30 H30A 0.9800
C30 H30B 0.9800
C30 H30C 0.9800

loop_
_geom_hbond_atom_site_label_D
_geom_hbond_atom_site_label_H
_geom_hbond_atom_site_label_A
_geom_hbond_distance_DH
_geom_hbond_distance_HA
_geom_hbond_distance_DA
_geom_hbond_angle_DHA
O38 H38 O8 1.28 1.53 2.707(6) 149.1
